data_4310231
loop_
_publ_author_name
'Santiago Reinoso'
'Pablo Vitoria'
'Juan M. Guti\'errez-Zorrilla'
'Luis Lezama'
'Leire San Felices'
'Javier I. Beitia'

_publ_contact_author 'Guti\'errez-Zorrilla, Juan M.'
_publ_contact_author_address
;
Departamento de Qu\'imica Inorg\'anica. Facultad de Ciencias
Universidad del Pa\'is Vasco,  Apdo. 644, E-48080 Bilbao, Spain
;
_publ_contact_author_email qipguloj@lg.ehu.es
_publ_contact_author_fax '+34 94 4648500'
_publ_contact_author_phone '+34 94 6015522'
_publ_section_title
;
Inorganic-Metalorganic Hybrids Based on Copper(II)-Monosubstituted Keggin
Polyanions and Dinuclear Copper(II)-Oxalate Complexes. Synthesis, X-ray
Structural Characterization, and Magnetic Properties
;
_journal_name_full 'Inorganic Chemistry'
_journal_page_first 9731
_journal_page_last 9742
_journal_paper_doi 10.1021/ic051134m
_journal_volume 44
_journal_year 2005
_chemical_compound_source 'synthesis as described'
_chemical_formula_sum 'C22 H54 Cu3 N8 O54 Si W11'
_chemical_formula_weight 3535.8
_chemical_name_systematic
;
 ?
;
_space_group_IT_number 14
_symmetry_cell_setting monoclinic
_symmetry_Int_Tables_number 14
_symmetry_space_group_name_Hall '-P 2ybc'
_symmetry_space_group_name_H-M 'P 1 21/c 1'
_atom_sites_solution_hydrogens geom
_atom_sites_solution_primary direct
_atom_sites_solution_secondary difmap
_audit_conform_dict_location ftp://ftp.iucr.org/pub/cif_core.dic
_audit_conform_dict_name cif_core.dic
_audit_conform_dict_version 2.2
_audit_creation_date 2005-03-19T23:49:09-00:00
_audit_creation_method 'WinGX routine CIF_UPDATE'
_cell_angle_alpha 90
_cell_angle_beta 90.194(3)
_cell_angle_gamma 90
_cell_formula_units_Z 4
_cell_length_a 12.6937(5)
_cell_length_b 18.9350(10)
_cell_length_c 26.9340(10)
_cell_measurement_reflns_used 12000
_cell_measurement_temperature 293(2)
_cell_measurement_theta_max 24
_cell_measurement_theta_min 3
_cell_measurement_wavelength 0.71073
_cell_volume 6473.7(5)
_computing_cell_refinement
;
CrysAlis RED, Oxford Diffraction Ltd.,
Version 1.170.32 (release 06.06.2003 CrysAlis170 VC++)
;
_computing_data_collection
;
CrysAlis CCD, Oxford Diffraction Ltd.,
Version 1.170.32 (release 06.06.2003 CrysAlis170 VC++)
;
_computing_data_reduction
;
CrysAlis RED, Oxford Diffraction Ltd.,
Version 1.170.32 (release 06.06.2003 CrysAlis170 VC++)
;
_computing_molecular_graphics 'Ortep-3 for Windows (Farrugia, 1997)'
_computing_publication_material 'WinGX publication routines (Farrugia, 1999)'
_computing_structure_refinement 'SHELXL-97 (Sheldrick, 1997)'
_computing_structure_solution 'DIRDIF99.2 (Beurskens et al., 1999)'
_diffrn_ambient_temperature 293(2)
_diffrn_detector_area_resol_mean '1024 \\times 1024 with blocks 2 \\times 2'
_diffrn_measured_fraction_theta_full 0.896
_diffrn_measured_fraction_theta_max 0.896
_diffrn_measurement_device_type Xcalibur
_diffrn_measurement_method \w
_diffrn_radiation_monochromator graphite
_diffrn_radiation_probe x-ray
_diffrn_radiation_source 'Enhance (Mo) X-ray Source'
_diffrn_radiation_type MoK\a
_diffrn_radiation_wavelength 0.71073
_diffrn_reflns_av_R_equivalents 0.0533
_diffrn_reflns_av_unetI/netI 0.1119
_diffrn_reflns_limit_h_max 15
_diffrn_reflns_limit_h_min -16
_diffrn_reflns_limit_k_max 16
_diffrn_reflns_limit_k_min -24
_diffrn_reflns_limit_l_max 33
_diffrn_reflns_limit_l_min -33
_diffrn_reflns_number 40536
_diffrn_reflns_theta_full 27.9
_diffrn_reflns_theta_max 27.9
_diffrn_reflns_theta_min 2.77
_diffrn_standards_decay_% 0
_diffrn_standards_interval_count 50
_diffrn_standards_number 2
_exptl_absorpt_coefficient_mu 20.560
_exptl_absorpt_correction_T_max 0.4361
_exptl_absorpt_correction_T_min 0.0690
_exptl_absorpt_correction_type analytical
_exptl_absorpt_process_details
;
CrysAlis RED, Oxford Diffraction Ltd.,
Version 1.170.32 (release 06.06.2003 CrysAlis170 VC++)
Analytical numeric absorption correction using a multifaceted crystal
model based on expressions derived by R.C. Clark & J.S. Reid.
;
_exptl_crystal_colour blue
_exptl_crystal_density_diffrn 3.628
_exptl_crystal_density_method 'not measured'
_exptl_crystal_description prism
_exptl_crystal_F_000 6356
_exptl_crystal_size_max 0.24
_exptl_crystal_size_mid 0.09
_exptl_crystal_size_min 0.04
_refine_diff_density_max 2.002
_refine_diff_density_min -3.151
_refine_diff_density_rms 0.292
_refine_ls_extinction_method none
_refine_ls_goodness_of_fit_ref 0.864
_refine_ls_hydrogen_treatment mixed
_refine_ls_matrix_type full
_refine_ls_number_parameters 697
_refine_ls_number_reflns 13886
_refine_ls_number_restraints 1
_refine_ls_restrained_S_all 0.864
_refine_ls_R_factor_all 0.103
_refine_ls_R_factor_gt 0.0469
_refine_ls_shift/su_max 0.003
_refine_ls_shift/su_mean 0
_refine_ls_structure_factor_coef Fsqd
_refine_ls_weighting_details 'calc w=1/[\s^2^(Fo^2^)+(0.0363P)^2^+0.0000P] where P=(Fo^2^+2Fc^2^)/3'
_refine_ls_weighting_scheme calc
_refine_ls_wR_factor_gt 0.091
_refine_ls_wR_factor_ref 0.1015
_reflns_number_gt 7481
_reflns_number_total 13886
_reflns_threshold_expression >2sigma(I)
_cod_data_source_file ic051134msi20051026_104735_4.cif
_cod_data_source_block comp3
_cod_database_code 4310231

loop_
_symmetry_equiv_pos_as_xyz
'x, y, z'
'-x, y+1/2, -z+1/2'
'-x, -y, -z'
'x, -y-1/2, z-1/2'

loop_
_atom_site_label
_atom_site_type_symbol
_atom_site_fract_x
_atom_site_fract_y
_atom_site_fract_z
_atom_site_U_iso_or_equiv
_atom_site_adp_type
_atom_site_occupancy
_atom_site_calc_flag
_atom_site_refinement_flags
_atom_site_disorder_assembly
_atom_site_disorder_group
C2 C 1.3006(13) -0.0324(8) 0.1055(6) 0.038(4) Uiso 1 d . . .
H2 H 1.2362 -0.0544 0.111 0.046 Uiso 1 calc R . .
C3 C 1.3787(15) -0.0440(9) 0.1394(7) 0.054(5) Uiso 1 d . . .
H3 H 1.3691 -0.0732 0.1668 0.065 Uiso 1 calc R . .
C4 C 1.4689(15) -0.0112(8) 0.1310(7) 0.050(5) Uiso 1 d . . .
H4 H 1.5238 -0.0158 0.1537 0.06 Uiso 1 calc R . .
C5 C 1.4830(13) 0.0295(7) 0.0894(6) 0.035(4) Uiso 1 d . . .
H5 H 1.5476 0.051 0.0835 0.042 Uiso 1 calc R . .
C6 C 1.3999(12) 0.0382(7) 0.0562(6) 0.029(4) Uiso 1 d . . .
C7 C 1.4041(12) 0.0794(7) 0.0115(6) 0.031(4) Uiso 1 d . . .
C8 C 1.4867(14) 0.1144(8) -0.0072(6) 0.043(4) Uiso 1 d . . .
H8 H 1.5514 0.1131 0.0091 0.052 Uiso 1 calc R . .
C9 C 1.4756(17) 0.1522(10) -0.0503(8) 0.067(6) Uiso 1 d . . .
H9 H 1.5338 0.1771 -0.0617 0.08 Uiso 1 calc R . .
C10 C 1.3868(16) 0.1555(9) -0.0770(8) 0.059(5) Uiso 1 d . . .
H10 H 1.3815 0.1812 -0.1063 0.071 Uiso 1 calc R . .
C11 C 1.3028(14) 0.1175(8) -0.0572(7) 0.046(5) Uiso 1 d . . .
H11 H 1.2386 0.1172 -0.074 0.055 Uiso 1 calc R . .
C13 C 1.0017(13) 0.0239(7) -0.0231(6) 0.033(4) Uiso 1 d . . .
C22 C 1.2920(13) 0.5260(8) 0.1153(6) 0.037(4) Uiso 1 d . . .
H22 H 1.2282 0.5486 0.1212 0.044 Uiso 1 calc R . .
C23 C 1.3701(14) 0.5307(8) 0.1514(7) 0.045(4) Uiso 1 d . . .
H23 H 1.3572 0.5521 0.1819 0.053 Uiso 1 calc R . .
C24 C 1.4651(15) 0.5029(8) 0.1407(7) 0.047(5) Uiso 1 d . . .
H24 H 1.5213 0.5089 0.1625 0.057 Uiso 1 calc R . .
C25 C 1.4787(13) 0.4662(8) 0.0979(6) 0.040(4) Uiso 1 d . . .
H25 H 1.5429 0.444 0.0921 0.048 Uiso 1 calc R . .
C26 C 1.3997(12) 0.4609(7) 0.0630(6) 0.029(4) Uiso 1 d . . .
C27 C 1.4032(12) 0.4255(7) 0.0147(6) 0.031(4) Uiso 1 d . . .
C28 C 1.4941(14) 0.3897(8) -0.0055(7) 0.045(5) Uiso 1 d . . .
H28 H 1.5568 0.387 0.0124 0.054 Uiso 1 calc R . .
C29 C 1.4852(15) 0.3604(8) -0.0508(7) 0.048(5) Uiso 1 d . . .
H29 H 1.5423 0.3363 -0.0642 0.057 Uiso 1 calc R . .
C30 C 1.3961(15) 0.3653(9) -0.0769(7) 0.052(5) Uiso 1 d . . .
H30 H 1.3918 0.3451 -0.1083 0.063 Uiso 1 calc R . .
C31 C 1.3123(15) 0.3993(8) -0.0579(7) 0.047(5) Uiso 1 d . . .
H31 H 1.2507 0.4024 -0.0766 0.056 Uiso 1 calc R . .
C33 C 0.9933(13) 0.5213(7) 0.0224(5) 0.031(4) Uiso 1 d . . .
N1 N 1.3083(10) 0.0061(6) 0.0667(5) 0.028(3) Uiso 1 d . . .
N12 N 1.3121(10) 0.0819(6) -0.0156(5) 0.036(3) Uiso 1 d . . .
N21 N 1.3031(10) 0.4916(6) 0.0731(5) 0.032(3) Uiso 1 d . . .
N32 N 1.3158(11) 0.4289(6) -0.0124(5) 0.039(3) Uiso 1 d . . .
O1 O 1.1401(8) 0.1255(5) 0.0717(4) 0.040(3) Uani 1 d . . .
O2 O 0.8030(9) -0.0267(5) 0.1509(5) 0.054(3) Uani 1 d . . .
O3 O 0.7479(8) 0.1377(6) -0.0177(4) 0.042(3) Uani 1 d . . .
O4 O 1.2038(11) 0.2389(6) 0.2348(5) 0.078(4) Uani 1 d . . .
O5 O 0.8659(9) 0.0855(6) 0.3099(4) 0.053(3) Uani 1 d . . .
O6 O 0.5156(9) 0.0955(5) 0.2328(5) 0.052(3) Uani 1 d . . .
O7 O 0.4564(7) 0.2596(5) 0.0632(4) 0.038(3) Uani 1 d . . .
O8 O 0.7510(8) 0.3941(5) -0.0042(4) 0.043(3) Uani 1 d . . .
O9 O 1.1467(9) 0.3797(6) 0.0810(4) 0.049(3) Uani 1 d . . .
O10 O 0.8645(8) 0.3772(6) 0.3249(4) 0.052(3) Uani 1 d . . .
O11 O 0.5155(9) 0.3885(6) 0.2455(4) 0.052(3) Uani 1 d . . .
O12 O 0.8143(9) 0.5226(6) 0.1774(5) 0.060(4) Uani 1 d . . .
O13 O 0.9574(7) 0.0666(4) 0.1193(4) 0.027(2) Uani 1 d . . .
O14 O 0.7697(8) 0.0723(5) 0.0744(4) 0.037(3) Uani 1 d . . .
O15 O 0.9284(8) 0.1440(5) 0.0371(4) 0.031(2) Uani 1 d . . .
O16 O 1.0619(8) 0.1756(4) 0.1623(3) 0.027(2) Uani 1 d . . .
O17 O 0.8658(8) 0.0909(5) 0.2056(4) 0.035(3) Uani 1 d . . .
O18 O 0.6830(7) 0.0956(5) 0.1643(4) 0.031(3) Uani 1 d . . .
O19 O 0.6521(8) 0.1884(5) 0.0687(4) 0.033(3) Uani 1 d . . .
O20 O 0.8081(6) 0.2617(5) 0.0319(3) 0.030(2) Uani 1 d . . .
O21 O 1.0292(6) 0.2536(4) 0.0828(3) 0.025(2) Uani 1 d . . .
O22 O 1.0102(8) 0.1644(5) 0.2602(4) 0.032(3) Uani 1 d . . .
O23 O 0.7119(8) 0.1554(5) 0.2506(4) 0.036(3) Uani 1 d . . .
O24 O 0.5183(8) 0.1795(5) 0.1460(4) 0.033(3) Uani 1 d . . .
O25 O 0.6519(7) 0.3251(5) 0.0756(4) 0.031(3) Uani 1 d . . .
O26 O 0.9355(7) 0.3722(5) 0.0489(4) 0.030(2) Uani 1 d . . .
O27 O 1.0657(7) 0.3153(5) 0.1681(4) 0.031(3) Uani 1 d . . .
O28 O 1.0116(8) 0.3080(5) 0.2666(4) 0.037(3) Uani 1 d . . .
O29 O 0.8490(7) 0.2335(6) 0.3036(4) 0.040(3) Uani 1 d . . .
O30 O 0.5474(8) 0.2423(5) 0.2344(4) 0.043(3) Uani 1 d . . .
O31 O 0.5199(7) 0.3196(5) 0.1533(4) 0.034(3) Uani 1 d . . .
O32 O 0.7740(8) 0.4375(5) 0.0924(4) 0.041(3) Uani 1 d . . .
O33 O 0.9663(8) 0.4337(5) 0.1364(4) 0.037(3) Uani 1 d . . .
O34 O 0.7133(8) 0.3226(5) 0.2588(4) 0.034(3) Uani 1 d . . .
O35 O 0.6872(9) 0.3997(5) 0.1794(4) 0.038(3) Uani 1 d . . .
O36 O 0.8694(8) 0.3943(5) 0.2212(4) 0.039(3) Uani 1 d . . .
O37 O 0.8487(7) 0.1811(5) 0.1214(3) 0.027(2) Uani 1 d . . .
O38 O 0.8759(6) 0.2426(5) 0.2095(3) 0.024(2) Uani 1 d . . .
O39 O 0.6872(6) 0.2483(5) 0.1651(3) 0.025(2) Uani 1 d . . .
O40 O 0.8497(7) 0.3219(5) 0.1282(3) 0.024(2) Uani 1 d . . .
O50 O 1.0830(8) -0.0309(5) 0.0465(4) 0.030(2) Uiso 1 d . . .
O51 O 1.0867(8) 0.0549(5) -0.0319(4) 0.028(2) Uiso 1 d . . .
O52 O 1.0748(8) 0.5267(5) 0.0510(4) 0.032(3) Uiso 1 d . . .
O53 O 1.0955(8) 0.4507(5) -0.0306(4) 0.033(3) Uiso 1 d . . .
O100 O 0.8255(14) 0.3079(9) -0.0904(7) 0.116(6) Uiso 1 d . . .
O101 O 1.0683(14) 0.2818(9) -0.0297(7) 0.119(6) Uiso 1 d . . .
O102 O 0.2473(11) 0.2536(7) 0.0256(6) 0.089(4) Uiso 1 d . . .
O103 O 0.6229(15) 0.2359(10) 0.3525(7) 0.137(7) Uiso 1 d . . .
O104 O 1.1125(17) 0.1668(9) -0.1480(8) 0.141(7) Uiso 1 d . . .
O105 O 1.404(2) 0.2549(14) -0.1861(11) 0.228(12) Uiso 1 d . . .
O106 O 1.3005(13) 0.1602(7) 0.1490(6) 0.091(5) Uiso 1 d . . .
Si1 Si 0.8160(2) 0.24790(19) 0.15587(13) 0.0108(7) Uiso 1 d . . .
Cu1 Cu 1.19488(14) 0.02981(10) 0.01833(7) 0.0336(5) Uani 1 d . . .
Cu2 Cu 1.19615(14) 0.47540(10) 0.02165(7) 0.0335(5) Uani 1 d . . .
Cu4 Cu 1.05987(6) 0.24086(4) 0.21660(3) 0.0245(3) Uani 0.438(3) d P . .
N2 N 0.9500(13) 0.1788(7) -0.0772(5) 0.058(4) Uani 1 d . . .
N3 N 1.0327(12) 0.1282(10) 0.3760(6) 0.085(6) Uani 1 d . . .
N4 N 0.3010(11) 0.3381(8) 0.1612(5) 0.058(5) Uani 1 d . . .
O108 O 0.704(2) -0.1023(14) 0.2464(11) 0.222(12) Uiso 1 d . . .
N5 N 0.9056(13) -0.0535(7) 0.2671(6) 0.063(5) Uani 1 d . . .
O109 O 1.0858(14) 0.0279(9) 0.2077(7) 0.119(6) Uiso 1 d . . .
O110 O 1.288(2) 0.0859(13) 0.2365(10) 0.209(11) Uiso 1 d . . .
W1 W 1.02116(5) 0.15636(3) 0.09702(3) 0.03187(17) Uani 1 d . . .
W2 W 0.81659(5) 0.06250(3) 0.14147(3) 0.0283(3) Uani 0.926(4) d P . .
Cu12 Cu 0.81659(5) 0.06250(3) 0.14147(3) 0.0283(3) Uani 0.074(4) d P . .
W3 W 0.78556(5) 0.16162(3) 0.04072(2) 0.0274(3) Uani 0.964(4) d P . .
Cu13 Cu 0.78556(5) 0.16162(3) 0.04072(2) 0.0274(3) Uani 0.036(4) d P . .
W4 W 1.05987(6) 0.24086(4) 0.21660(3) 0.0245(3) Uani 0.562(3) d P . .
W5 W 0.86381(6) 0.14914(3) 0.26346(2) 0.0324(3) Uani 0.946(4) d P . .
Cu15 Cu 0.86381(6) 0.14914(3) 0.26346(2) 0.0324(3) Uani 0.054(4) d P . .
W6 W 0.59908(5) 0.15564(3) 0.20541(3) 0.0299(3) Uani 0.934(4) d P . .
Cu16 Cu 0.59908(5) 0.15564(3) 0.20541(3) 0.0299(3) Uani 0.066(4) d P . .
W7 W 0.56476(4) 0.25427(3) 0.10260(2) 0.0252(2) Uani 0.944(3) d P . .
Cu17 Cu 0.56476(4) 0.25427(3) 0.10260(2) 0.0252(2) Uani 0.056(3) d P . .
W8 W 0.78890(5) 0.35707(3) 0.05116(2) 0.0283(3) Uani 0.964(4) d P . .
Cu18 Cu 0.78890(5) 0.35707(3) 0.05116(2) 0.0283(3) Uani 0.036(4) d P . .
W9 W 1.02397(6) 0.34888(3) 0.10658(3) 0.03804(19) Uani 1 d . . .
W10 W 0.86393(6) 0.32464(4) 0.27291(3) 0.0328(3) Uani 0.938(4) d P . .
Cu20 Cu 0.86393(6) 0.32464(4) 0.27291(3) 0.0328(3) Uani 0.062(4) d P . .
W11 W 0.60197(5) 0.33427(3) 0.21309(3) 0.0305(3) Uani 0.930(4) d P . .
Cu21 Cu 0.60197(5) 0.33427(3) 0.21309(3) 0.0305(3) Uani 0.070(4) d P . .
W12 W 0.82432(5) 0.43496(3) 0.15981(3) 0.0323(3) Uani 0.892(4) d P . .
Cu22 Cu 0.82432(5) 0.43496(3) 0.15981(3) 0.0323(3) Uani 0.108(4) d P . .

loop_
_atom_site_aniso_label
_atom_site_aniso_U_11
_atom_site_aniso_U_22
_atom_site_aniso_U_33
_atom_site_aniso_U_23
_atom_site_aniso_U_13
_atom_site_aniso_U_12
O1 0.033(7) 0.031(6) 0.056(8) -0.012(6) 0.007(6) 0.005(5)
O2 0.045(8) 0.037(6) 0.080(10) -0.004(6) -0.006(7) 0.000(6)
O3 0.031(7) 0.060(7) 0.036(7) -0.013(6) 0.000(5) -0.011(6)
O4 0.120(12) 0.058(8) 0.056(9) 0.006(7) -0.020(9) -0.001(9)
O5 0.049(8) 0.074(8) 0.036(7) 0.016(6) 0.000(6) 0.013(6)
O6 0.036(7) 0.051(7) 0.070(9) 0.007(7) 0.012(7) -0.010(6)
O7 0.026(5) 0.056(7) 0.033(6) -0.001(6) -0.012(5) 0.001(5)
O8 0.027(7) 0.059(7) 0.043(7) 0.021(6) 0.012(5) 0.014(5)
O9 0.035(7) 0.049(7) 0.061(8) 0.017(6) -0.007(6) -0.011(6)
O10 0.027(7) 0.088(9) 0.042(8) -0.020(7) 0.001(6) 0.016(6)
O11 0.031(7) 0.063(8) 0.061(9) -0.011(7) 0.017(6) 0.013(6)
O12 0.047(8) 0.063(8) 0.069(9) 0.010(7) 0.008(7) 0.005(6)
O13 0.012(5) 0.023(5) 0.046(7) 0.001(5) 0.005(5) 0.005(4)
O14 0.036(7) 0.043(6) 0.032(7) -0.005(5) -0.002(5) 0.006(5)
O15 0.025(6) 0.042(6) 0.026(6) -0.018(5) 0.002(5) -0.008(5)
O16 0.034(6) 0.027(5) 0.019(5) -0.005(4) -0.007(5) -0.009(5)
O17 0.026(6) 0.041(6) 0.039(7) 0.005(5) 0.013(5) -0.008(5)
O18 0.017(6) 0.043(6) 0.034(6) 0.003(5) 0.001(5) -0.006(5)
O19 0.029(6) 0.040(6) 0.030(6) -0.003(5) -0.002(5) -0.005(5)
O20 0.012(4) 0.060(7) 0.018(5) 0.006(5) 0.003(4) -0.005(5)
O21 0.024(5) 0.021(5) 0.030(6) -0.001(5) -0.007(4) -0.002(5)
O22 0.025(6) 0.037(6) 0.035(6) 0.009(5) 0.003(5) 0.000(5)
O23 0.035(7) 0.034(6) 0.037(7) 0.000(5) -0.003(5) -0.006(5)
O24 0.034(7) 0.038(6) 0.028(6) 0.008(5) -0.002(5) -0.004(5)
O25 0.012(5) 0.033(5) 0.049(7) 0.005(5) -0.001(5) 0.002(4)
O26 0.019(6) 0.029(5) 0.041(7) 0.013(5) 0.003(5) -0.005(4)
O27 0.024(6) 0.036(6) 0.033(6) 0.010(5) -0.007(5) -0.005(5)
O28 0.043(7) 0.044(6) 0.024(6) -0.007(5) 0.000(5) -0.007(5)
O29 0.031(6) 0.067(8) 0.021(6) 0.001(6) 0.002(5) -0.009(6)
O30 0.048(7) 0.053(7) 0.028(6) 0.003(6) 0.005(5) -0.003(6)
O31 0.012(6) 0.046(6) 0.043(7) 0.003(5) 0.010(5) 0.003(5)
O32 0.027(6) 0.037(6) 0.060(8) 0.018(6) -0.002(6) 0.007(5)
O33 0.038(7) 0.021(5) 0.053(7) -0.001(5) -0.004(6) -0.002(5)
O34 0.031(6) 0.046(6) 0.026(6) -0.010(5) 0.002(5) 0.006(5)
O35 0.047(7) 0.039(6) 0.028(6) -0.004(5) 0.003(6) 0.012(5)
O36 0.027(6) 0.044(6) 0.045(7) -0.018(6) -0.001(5) 0.018(5)
O37 0.027(6) 0.027(5) 0.027(6) -0.006(5) 0.009(5) 0.005(5)
O38 0.013(4) 0.029(5) 0.029(6) 0.001(5) 0.001(4) 0.001(4)
O39 0.024(5) 0.029(5) 0.021(5) -0.001(5) -0.001(4) -0.002(5)
O40 0.018(5) 0.030(5) 0.025(6) -0.002(5) 0.003(4) 0.005(4)
Cu1 0.0186(11) 0.0421(11) 0.0402(12) -0.0017(10) -0.0016(9) -0.0031(9)
Cu2 0.0180(11) 0.0428(11) 0.0397(12) 0.0019(10) -0.0003(9) 0.0064(9)
Cu4 0.0177(4) 0.0290(5) 0.0266(5) -0.0035(4) -0.0043(3) 0.0008(4)
N2 0.087(12) 0.041(8) 0.046(10) 0.015(7) -0.007(9) -0.011(8)
N3 0.040(10) 0.144(16) 0.072(13) 0.023(12) -0.019(9) -0.013(11)
N4 0.025(8) 0.101(12) 0.047(10) 0.039(9) -0.012(7) -0.008(8)
N5 0.089(13) 0.039(8) 0.061(11) -0.015(8) 0.027(10) 0.002(8)
W1 0.0258(4) 0.0355(4) 0.0342(4) -0.0059(3) 0.0012(3) 0.0020(3)
W2 0.0265(4) 0.0209(4) 0.0376(5) -0.0021(3) 0.0021(3) -0.0046(3)
Cu12 0.0265(4) 0.0209(4) 0.0376(5) -0.0021(3) 0.0021(3) -0.0046(3)
W3 0.0182(4) 0.0398(4) 0.0241(4) -0.0096(3) -0.0016(3) -0.0022(3)
Cu13 0.0182(4) 0.0398(4) 0.0241(4) -0.0096(3) -0.0016(3) -0.0022(3)
W4 0.0177(4) 0.0290(5) 0.0266(5) -0.0035(4) -0.0043(3) 0.0008(4)
W5 0.0382(5) 0.0365(4) 0.0224(4) 0.0079(3) 0.0004(3) 0.0011(3)
Cu15 0.0382(5) 0.0365(4) 0.0224(4) 0.0079(3) 0.0004(3) 0.0011(3)
W6 0.0214(4) 0.0384(5) 0.0301(4) 0.0054(3) 0.0060(3) -0.0069(3)
Cu16 0.0214(4) 0.0384(5) 0.0301(4) 0.0054(3) 0.0060(3) -0.0069(3)
W7 0.0121(3) 0.0361(4) 0.0273(4) 0.0009(3) -0.0005(2) 0.0002(3)
Cu17 0.0121(3) 0.0361(4) 0.0273(4) 0.0009(3) -0.0005(2) 0.0002(3)
W8 0.0188(4) 0.0362(4) 0.0297(4) 0.0132(3) -0.0009(3) 0.0021(3)
Cu18 0.0188(4) 0.0362(4) 0.0297(4) 0.0132(3) -0.0009(3) 0.0021(3)
W9 0.0302(4) 0.0404(4) 0.0435(4) 0.0085(4) -0.0008(3) -0.0044(3)
W10 0.0372(5) 0.0386(5) 0.0226(4) -0.0097(3) -0.0020(3) 0.0026(3)
Cu20 0.0372(5) 0.0386(5) 0.0226(4) -0.0097(3) -0.0020(3) 0.0026(3)
W11 0.0223(4) 0.0397(5) 0.0294(5) -0.0050(3) 0.0056(3) 0.0081(3)
Cu21 0.0223(4) 0.0397(5) 0.0294(5) -0.0050(3) 0.0056(3) 0.0081(3)
W12 0.0315(5) 0.0224(4) 0.0431(5) -0.0024(3) 0.0003(4) 0.0047(3)
Cu22 0.0315(5) 0.0224(4) 0.0431(5) -0.0024(3) 0.0003(4) 0.0047(3)

loop_
_atom_type_symbol
_atom_type_description
_atom_type_scat_dispersion_real
_atom_type_scat_dispersion_imag
_atom_type_scat_source
C C 0.0033 0.0016 'International Tables Vol C Tables 4.2.6.8 and 6.1.1.4'
N N 0.0061 0.0033 'International Tables Vol C Tables 4.2.6.8 and 6.1.1.4'
O O 0.0106 0.006 'International Tables Vol C Tables 4.2.6.8 and 6.1.1.4'
Si Si 0.0817 0.0704 'International Tables Vol C Tables 4.2.6.8 and 6.1.1.4'
Cu Cu 0.3201 1.2651 'International Tables Vol C Tables 4.2.6.8 and 6.1.1.4'
W W -0.849 6.8722 'International Tables Vol C Tables 4.2.6.8 and 6.1.1.4'
H H 0 0 'International Tables Vol C Tables 4.2.6.8 and 6.1.1.4'

loop_
_exptl_crystal_face_index_h
_exptl_crystal_face_index_k
_exptl_crystal_face_index_l
_exptl_crystal_face_perp_dist
0 0 -1 0.01921
1 0 0 0.04590
-1 0 0 0.04133
-3 2 0 0.07400
1 1 0 0.09137
0 -1 0 0.15498
0 0 1 0.02233

loop_
_geom_angle_atom_site_label_1
_geom_angle_atom_site_label_2
_geom_angle_atom_site_label_3
_geom_angle
_geom_angle_site_symmetry_1
_geom_angle_site_symmetry_3
_geom_angle_publ_flag
N1 C2 C3 125.6(17) . . ?
C4 C3 C2 115.8(18) . . ?
C3 C4 C5 121.3(19) . . ?
C4 C5 C6 119.4(16) . . ?
N1 C6 C5 117.8(14) . . ?
N1 C6 C7 117.2(14) . . ?
C5 C6 C7 125.0(14) . . ?
C8 C7 N12 116.5(15) . . ?
C8 C7 C6 128.0(16) . . ?
N12 C7 C6 115.5(13) . . ?
C7 C8 C9 119.9(18) . . ?
C10 C9 C8 124(2) . . ?
C9 C10 C11 114.6(19) . . ?
N12 C11 C10 121.6(18) . . ?
O50 C13 O51 126.5(13) 3_755 . ?
O50 C13 C13 116.3(17) 3_755 3_755 ?
O51 C13 C13 117.0(18) . 3_755 ?
N21 C22 C23 123.9(16) . . ?
C24 C23 C22 117.4(17) . . ?
C23 C24 C25 119.9(18) . . ?
C24 C25 C26 121.5(16) . . ?
C25 C26 N21 118.7(14) . . ?
C25 C26 C27 128.0(15) . . ?
N21 C26 C27 113.3(13) . . ?
N32 C27 C28 118.9(14) . . ?
N32 C27 C26 116.0(13) . . ?
C28 C27 C26 125.1(15) . . ?
C29 C28 C27 118.0(17) . . ?
C30 C29 C28 121.2(18) . . ?
C29 C30 C31 120.3(19) . . ?
C30 C31 N32 121.3(18) . . ?
O53 C33 O52 125.1(13) 3_765 . ?
O53 C33 C33 118.8(18) 3_765 3_765 ?
O52 C33 C33 116.1(17) . 3_765 ?
C2 N1 C6 119.9(14) . . ?
C2 N1 Cu1 127.3(11) . . ?
C6 N1 Cu1 112.7(10) . . ?
C11 N12 C7 123.0(14) . . ?
C11 N12 Cu1 125.2(12) . . ?
C7 N12 Cu1 111.7(10) . . ?
C22 N21 C26 118.2(14) . . ?
C22 N21 Cu2 127.7(11) . . ?
C26 N21 Cu2 114.1(10) . . ?
C27 N32 C31 120.3(14) . . ?
C27 N32 Cu2 114.0(10) . . ?
C31 N32 Cu2 125.6(12) . . ?
W1 O1 Cu1 136.7(5) . . ?
W2 O13 W1 121.3(4) . . ?
W2 O14 W3 119.8(5) . . ?
W3 O15 W1 120.7(5) . . ?
W1 O16 Cu4 147.2(5) . . ?
W5 O17 W2 153.5(6) . . ?
W6 O18 W2 151.3(5) . . ?
W7 O19 W3 151.1(5) . . ?
W8 O20 W3 151.9(5) . . ?
W1 O21 W9 148.3(5) . . ?
W5 O22 Cu4 117.3(5) . . ?
W6 O23 W5 149.5(6) . . ?
W7 O24 W6 120.4(5) . . ?
W7 O25 W8 150.7(5) . . ?
W8 O26 W9 120.2(5) . . ?
W9 O27 Cu4 148.1(5) . . ?
W10 O28 Cu4 118.6(5) . . ?
W10 O29 W5 119.3(5) . . ?
W6 O30 W11 121.0(5) . . ?
W11 O31 W7 121.4(5) . . ?
W8 O32 W12 120.0(5) . . ?
W12 O33 W9 120.3(5) . . ?
W11 O34 W10 149.1(6) . . ?
W11 O35 W12 151.2(6) . . ?
W10 O36 W12 153.3(6) . . ?
Si1 O37 W1 124.0(5) . . ?
Si1 O37 W2 124.7(5) . . ?
W1 O37 W2 92.1(3) . . ?
Si1 O37 W3 124.5(5) . . ?
W1 O37 W3 91.5(3) . . ?
W2 O37 W3 90.2(3) . . ?
Si1 O38 W5 125.1(5) . . ?
Si1 O38 W10 125.5(5) . . ?
W5 O38 W10 92.6(3) . . ?
Si1 O38 Cu4 122.3(5) . . ?
W5 O38 Cu4 90.3(3) . . ?
W10 O38 Cu4 91.0(3) . . ?
Si1 O39 W7 123.9(5) . . ?
Si1 O39 W11 123.0(5) . . ?
W7 O39 W11 93.3(3) . . ?
Si1 O39 W6 122.6(5) . . ?
W7 O39 W6 93.1(3) . . ?
W11 O39 W6 92.4(3) . . ?
Si1 O40 W8 124.5(5) . . ?
Si1 O40 W12 125.5(5) . . ?
W8 O40 W12 91.0(3) . . ?
Si1 O40 W9 123.0(5) . . ?
W8 O40 W9 91.6(3) . . ?
W12 O40 W9 91.3(3) . . ?
C13 O50 Cu1 111.2(9) 3_755 . ?
C13 O51 Cu1 110.8(9) . . ?
C33 O52 Cu2 110.2(9) . . ?
C33 O53 Cu2 110.8(9) 3_765 . ?
O37 Si1 O38 109.8(5) . . ?
O37 Si1 O40 109.7(5) . . ?
O38 Si1 O40 109.4(5) . . ?
O37 Si1 O39 110.2(5) . . ?
O38 Si1 O39 108.9(5) . . ?
O40 Si1 O39 108.8(5) . . ?
O51 Cu1 O50 84.5(4) . . ?
O51 Cu1 N1 177.5(5) . . ?
O50 Cu1 N1 97.8(5) . . ?
O51 Cu1 N12 94.8(5) . . ?
O50 Cu1 N12 173.3(4) . . ?
N1 Cu1 N12 82.7(5) . . ?
O51 Cu1 O1 91.5(4) . . ?
O50 Cu1 O1 90.0(4) . . ?
N1 Cu1 O1 89.3(4) . . ?
N12 Cu1 O1 96.8(4) . . ?
O53 Cu2 N21 174.7(5) . . ?
O53 Cu2 N32 93.5(5) . . ?
N21 Cu2 N32 82.3(5) . . ?
O53 Cu2 O52 84.1(4) . . ?
N21 Cu2 O52 100.3(5) . . ?
N32 Cu2 O52 175.4(5) . . ?
O4 Cu4 O16 99.7(5) . . ?
O4 Cu4 O27 98.7(5) . . ?
O16 Cu4 O27 87.3(4) . . ?
O4 Cu4 O28 98.0(5) . . ?
O16 Cu4 O28 162.2(4) . . ?
O27 Cu4 O28 90.2(4) . . ?
O4 Cu4 O22 98.2(5) . . ?
O16 Cu4 O22 89.2(4) . . ?
O27 Cu4 O22 163.1(4) . . ?
O28 Cu4 O22 88.0(4) . . ?
O4 Cu4 O38 169.7(5) . . ?
O16 Cu4 O38 87.9(4) . . ?
O27 Cu4 O38 88.5(4) . . ?
O28 Cu4 O38 74.5(4) . . ?
O22 Cu4 O38 74.8(4) . . ?
O1 W1 O16 101.2(5) . . ?
O1 W1 O21 101.5(4) . . ?
O16 W1 O21 89.2(4) . . ?
O1 W1 O13 100.7(4) . . ?
O16 W1 O13 89.7(4) . . ?
O21 W1 O13 157.6(4) . . ?
O1 W1 O15 98.8(5) . . ?
O16 W1 O15 159.9(4) . . ?
O21 W1 O15 89.0(4) . . ?
O13 W1 O15 84.5(4) . . ?
O1 W1 O37 169.3(4) . . ?
O16 W1 O37 87.3(4) . . ?
O21 W1 O37 85.0(3) . . ?
O13 W1 O37 72.7(3) . . ?
O15 W1 O37 72.7(4) . . ?
O2 W2 O13 100.5(5) . . ?
O2 W2 O14 101.8(5) . . ?
O13 W2 O14 89.4(4) . . ?
O2 W2 O17 100.1(5) . . ?
O13 W2 O17 88.2(4) . . ?
O14 W2 O17 158.0(4) . . ?
O2 W2 O18 100.7(5) . . ?
O13 W2 O18 158.5(4) . . ?
O14 W2 O18 89.9(4) . . ?
O17 W2 O18 84.5(4) . . ?
O2 W2 O37 173.5(5) . . ?
O13 W2 O37 73.9(3) . . ?
O14 W2 O37 75.1(4) . . ?
O17 W2 O37 83.2(4) . . ?
O18 W2 O37 85.2(4) . . ?
O3 W3 O15 100.1(5) . . ?
O3 W3 O19 100.8(5) . . ?
O15 W3 O19 159.0(4) . . ?
O3 W3 O14 99.9(5) . . ?
O15 W3 O14 88.3(4) . . ?
O19 W3 O14 87.3(4) . . ?
O3 W3 O20 100.8(5) . . ?
O15 W3 O20 91.4(4) . . ?
O19 W3 O20 85.4(4) . . ?
O14 W3 O20 159.0(4) . . ?
O3 W3 O37 172.9(4) . . ?
O15 W3 O37 75.2(4) . . ?
O19 W3 O37 83.9(4) . . ?
O14 W3 O37 74.8(4) . . ?
O20 W3 O37 84.8(3) . . ?
O5 W5 O22 97.3(5) . . ?
O5 W5 O17 100.8(5) . . ?
O22 W5 O17 92.0(4) . . ?
O5 W5 O29 99.8(5) . . ?
O22 W5 O29 89.9(4) . . ?
O17 W5 O29 158.9(4) . . ?
O5 W5 O23 100.4(5) . . ?
O22 W5 O23 162.3(4) . . ?
O17 W5 O23 84.6(4) . . ?
O29 W5 O23 87.2(4) . . ?
O5 W5 O38 171.8(4) . . ?
O22 W5 O38 77.6(3) . . ?
O17 W5 O38 85.8(4) . . ?
O29 W5 O38 74.0(4) . . ?
O23 W5 O38 84.8(3) . . ?
O6 W6 O23 100.9(5) . . ?
O6 W6 O18 101.5(5) . . ?
O23 W6 O18 87.0(4) . . ?
O6 W6 O30 100.3(5) . . ?
O23 W6 O30 90.0(4) . . ?
O18 W6 O30 158.2(4) . . ?
O6 W6 O24 100.5(5) . . ?
O23 W6 O24 158.5(4) . . ?
O18 W6 O24 87.5(4) . . ?
O30 W6 O24 87.5(4) . . ?
O6 W6 O39 170.5(4) . . ?
O23 W6 O39 86.5(4) . . ?
O18 W6 O39 84.8(3) . . ?
O30 W6 O39 73.4(4) . . ?
O24 W6 O39 72.4(3) . . ?
O7 W7 O25 100.8(4) . . ?
O7 W7 O19 101.9(4) . . ?
O25 W7 O19 86.4(4) . . ?
O7 W7 O24 99.8(4) . . ?
O25 W7 O24 159.4(4) . . ?
O19 W7 O24 89.4(4) . . ?
O7 W7 O31 99.2(4) . . ?
O25 W7 O31 89.5(4) . . ?
O19 W7 O31 158.9(4) . . ?
O24 W7 O31 87.1(4) . . ?
O7 W7 O39 170.3(4) . . ?
O25 W7 O39 85.5(4) . . ?
O19 W7 O39 85.7(4) . . ?
O24 W7 O39 74.1(4) . . ?
O31 W7 O39 73.3(4) . . ?
O8 W8 O26 100.6(5) . . ?
O8 W8 O20 100.8(5) . . ?
O26 W8 O20 90.5(4) . . ?
O8 W8 O32 98.7(5) . . ?
O26 W8 O32 89.8(4) . . ?
O20 W8 O32 160.0(4) . . ?
O8 W8 O25 99.9(5) . . ?
O26 W8 O25 159.5(4) . . ?
O20 W8 O25 85.0(4) . . ?
O32 W8 O25 87.8(4) . . ?
O8 W8 O40 172.2(4) . . ?
O26 W8 O40 75.3(4) . . ?
O20 W8 O40 85.9(3) . . ?
O32 W8 O40 74.9(4) . . ?
O25 W8 O40 84.5(4) . . ?
O9 W9 O27 102.0(5) . . ?
O9 W9 O21 98.4(4) . . ?
O27 W9 O21 88.0(4) . . ?
O9 W9 O33 102.6(5) . . ?
O27 W9 O33 91.2(4) . . ?
O21 W9 O33 158.7(4) . . ?
O9 W9 O26 96.8(4) . . ?
O27 W9 O26 161.2(4) . . ?
O21 W9 O26 88.2(4) . . ?
O33 W9 O26 85.7(4) . . ?
O9 W9 O40 169.2(4) . . ?
O27 W9 O40 88.3(4) . . ?
O21 W9 O40 84.9(3) . . ?
O33 W9 O40 73.8(4) . . ?
O26 W9 O40 73.0(4) . . ?
O10 W10 O28 99.6(5) . . ?
O10 W10 O36 101.1(5) . . ?
O28 W10 O36 90.6(4) . . ?
O10 W10 O29 99.8(5) . . ?
O28 W10 O29 89.4(4) . . ?
O36 W10 O29 158.8(4) . . ?
O10 W10 O34 99.9(4) . . ?
O28 W10 O34 160.5(4) . . ?
O36 W10 O34 84.8(4) . . ?
O29 W10 O34 88.2(4) . . ?
O10 W10 O38 172.1(4) . . ?
O28 W10 O38 75.9(3) . . ?
O36 W10 O38 85.6(4) . . ?
O29 W10 O38 73.9(4) . . ?
O34 W10 O38 84.8(3) . . ?
O11 W11 O34 102.4(5) . . ?
O11 W11 O35 102.6(5) . . ?
O34 W11 O35 87.8(4) . . ?
O11 W11 O31 99.4(5) . . ?
O34 W11 O31 158.1(4) . . ?
O35 W11 O31 90.1(4) . . ?
O11 W11 O30 98.8(5) . . ?
O34 W11 O30 88.3(4) . . ?
O35 W11 O30 158.6(4) . . ?
O31 W11 O30 85.8(4) . . ?
O11 W11 O39 168.2(4) . . ?
O34 W11 O39 86.1(4) . . ?
O35 W11 O39 85.7(4) . . ?
O31 W11 O39 72.0(3) . . ?
O30 W11 O39 73.1(4) . . ?
O12 W12 O33 100.0(5) . . ?
O12 W12 O36 99.9(5) . . ?
O33 W12 O36 90.1(4) . . ?
O12 W12 O32 102.1(5) . . ?
O33 W12 O32 89.9(4) . . ?
O36 W12 O32 157.7(4) . . ?
O12 W12 O35 100.9(5) . . ?
O33 W12 O35 159.0(4) . . ?
O36 W12 O35 83.8(4) . . ?
O32 W12 O35 88.3(4) . . ?
O12 W12 O40 173.1(5) . . ?
O33 W12 O40 74.7(3) . . ?
O36 W12 O40 84.6(4) . . ?
O32 W12 O40 73.9(4) . . ?
O35 W12 O40 84.8(4) . . ?

loop_
_geom_bond_atom_site_label_1
_geom_bond_atom_site_label_2
_geom_bond_distance
_geom_bond_site_symmetry_2
_geom_bond_publ_flag
C2 N1 1.277(18) . ?
C2 C3 1.36(2) . ?
C3 C4 1.32(2) . ?
C4 C5 1.37(2) . ?
C5 C6 1.39(2) . ?
C6 N1 1.343(18) . ?
C6 C7 1.436(19) . ?
C7 C8 1.34(2) . ?
C7 N12 1.377(18) . ?
C8 C9 1.37(2) . ?
C9 C10 1.34(2) . ?
C10 C11 1.39(2) . ?
C11 N12 1.312(19) . ?
C13 O50 1.252(17) 3_755 ?
C13 O51 1.252(17) . ?
C13 C13 1.54(3) 3_755 ?
C22 N21 1.318(18) . ?
C22 C23 1.39(2) . ?
C23 C24 1.35(2) . ?
C24 C25 1.36(2) . ?
C25 C26 1.38(2) . ?
C26 N21 1.385(18) . ?
C26 C27 1.47(2) . ?
C27 N32 1.327(18) . ?
C27 C28 1.44(2) . ?
C28 C29 1.35(2) . ?
C29 C30 1.33(2) . ?
C30 C31 1.35(2) . ?
C31 N32 1.348(19) . ?
C33 O53 1.266(17) 3_765 ?
C33 O52 1.292(17) . ?
C33 C33 1.46(3) 3_765 ?
N1 Cu1 1.990(12) . ?
N12 Cu1 2.008(13) . ?
N21 Cu2 1.960(13) . ?
N32 Cu2 1.984(13) . ?
O1 W1 1.758(10) . ?
O1 Cu1 2.418(10) . ?
O2 W2 1.717(10) . ?
O3 W3 1.704(10) . ?
O4 Cu4 1.890(14) . ?
O5 W5 1.738(11) . ?
O6 W6 1.723(11) . ?
O7 W7 1.737(9) . ?
O8 W8 1.716(10) . ?
O9 W9 1.803(11) . ?
O10 W10 1.719(11) . ?
O11 W11 1.740(10) . ?
O12 W12 1.730(12) . ?
O13 W2 1.888(9) . ?
O13 W1 1.977(9) . ?
O14 W2 1.910(10) . ?
O14 W3 1.930(10) . ?
O15 W3 1.847(10) . ?
O15 W1 2.008(9) . ?
O16 W1 1.866(9) . ?
O16 Cu4 1.915(9) . ?
O17 W5 1.909(10) . ?
O17 W2 1.912(11) . ?
O18 W6 1.914(10) . ?
O18 W2 1.911(10) . ?
O19 W7 1.903(10) . ?
O19 W3 1.925(10) . ?
O20 W8 1.896(10) . ?
O20 W3 1.931(10) . ?
O21 W1 1.883(8) . ?
O21 W9 1.915(8) . ?
O22 W5 1.883(10) . ?
O22 Cu4 1.970(9) . ?
O23 W6 1.877(10) . ?
O23 W5 1.961(10) . ?
O24 W7 1.929(9) . ?
O24 W6 1.951(10) . ?
O25 W7 1.885(9) . ?
O25 W8 1.958(9) . ?
O26 W8 1.884(9) . ?
O26 W9 1.964(10) . ?
O27 W9 1.849(9) . ?
O27 Cu4 1.924(9) . ?
O28 W10 1.909(10) . ?
O28 Cu4 1.953(10) . ?
O29 W10 1.923(10) . ?
O29 W5 1.939(10) . ?
O30 W6 1.933(10) . ?
O30 W11 1.961(10) . ?
O31 W11 1.935(10) . ?
O31 W7 1.931(10) . ?
O32 W8 1.895(11) . ?
O32 W12 1.924(11) . ?
O33 W12 1.913(11) . ?
O33 W9 1.939(10) . ?
O34 W11 1.884(10) . ?
O34 W10 1.949(10) . ?
O35 W11 1.880(10) . ?
O35 W12 1.940(11) . ?
O36 W10 1.920(11) . ?
O36 W12 1.909(11) . ?
O37 Si1 1.623(9) . ?
O37 W1 2.335(9) . ?
O37 W2 2.346(9) . ?
O37 W3 2.343(10) . ?
O38 Si1 1.633(9) . ?
O38 W5 2.296(9) . ?
O38 W10 2.314(9) . ?
O38 Cu4 2.343(8) . ?
O39 Si1 1.654(9) . ?
O39 W7 2.291(9) . ?
O39 W11 2.345(9) . ?
O39 W6 2.349(9) . ?
O40 Si1 1.645(9) . ?
O40 W8 2.308(9) . ?
O40 W12 2.327(9) . ?
O40 W9 2.346(9) . ?
O50 C13 1.252(17) 3_755 ?
O50 Cu1 1.981(10) . ?
O51 Cu1 1.982(10) . ?
O52 Cu2 1.987(10) . ?
O53 C33 1.266(17) 3_765 ?
O53 Cu2 1.954(10) . ?
